data_3000016
loop_
_publ_author_name
xiamingjun
Li
R.K.

_publ_section_title
;
 Crystal structure and Optical Properties of a Noncentrosymmetric Borate
 RbSr4(BO3)3
;
_journal_name_full 'To be published in J.Solid State Chem'
_chemical_formula_sum 'B3 O9 Rb Sr4'
_symmetry_space_group_name_Hall 'A 2 -2a'
_symmetry_space_group_name_H-M 'A m a 2'
_cell_angle_alpha 90.00
_cell_angle_beta 90.00
_cell_angle_gamma 90.00
_cell_length_a 11.128(10)
_cell_length_b 12.155(15)
_cell_length_c 6.952(7)
_cell_measurement_temperature 298(2)
_cell_volume 940.3(17)
_diffrn_ambient_temperature 298(2)
_diffrn_radiation_type MoK\a
_diffrn_radiation_wavelength 0.71073
_refine_ls_goodness_of_fit_ref 1.092
_refine_ls_R_factor_all 0.0669
_refine_ls_R_factor_gt 0.0632
_refine_ls_wR_factor_gt 0.1465
_refine_ls_wR_factor_ref 0.1497
_cod_database_code 3000016
_cod_hold_until_date 2012-10-18

loop_
_atom_site_label
_atom_site_fract_x
_atom_site_fract_y
_atom_site_fract_z
? ? ? ?
